data_4309205
loop_
_publ_author_name
'Marciela Scarpellini'
'Amy J. Wu'
'Jeff W. Kampf'
'Vincent L. Pecoraro'

_publ_section_title
;
Corroborative Models of the Cobalt(II) Inhibited Fe/Mn Superoxide Dismutases
;
_journal_name_full 'Inorganic Chemistry'
_journal_page_first 5001
_journal_page_last 5010
_journal_paper_doi 10.1021/ic050281h
_journal_volume 44
_journal_year 2005
_chemical_formula_sum 'C14 H20 Co N8 O2'
_chemical_formula_weight 391.31
_chemical_name_systematic
;
 ?
;
_space_group_IT_number 14
_symmetry_cell_setting monoclinic
_symmetry_space_group_name_Hall '-P 2ybc'
_symmetry_space_group_name_H-M 'P 1 21/c 1'
_atom_sites_solution_hydrogens geom
_atom_sites_solution_primary direct
_atom_sites_solution_secondary difmap
_audit_creation_method SHELXL-97
_cell_angle_alpha 90.00
_cell_angle_beta 101.272(2)
_cell_angle_gamma 90.00
_cell_formula_units_Z 8
_cell_length_a 13.0245(13)
_cell_length_b 10.7195(10)
_cell_length_c 24.869(2)
_cell_measurement_reflns_used 5823
_cell_measurement_temperature 123(2)
_cell_measurement_theta_max 23.23
_cell_measurement_theta_min 3.14
_cell_volume 3405.1(5)
_computing_cell_refinement 'Bruker SMART'
_computing_data_collection 'Bruker SMART'
_computing_data_reduction 'Bruker SHELXTL'
_computing_molecular_graphics 'Bruker SHELXTL'
_computing_publication_material 'Bruker SHELXTL'
_computing_structure_refinement 'Bruker SHELXTL'
_computing_structure_solution 'Bruker SHELXTL'
_diffrn_ambient_temperature 123(2)
_diffrn_measured_fraction_theta_full 0.995
_diffrn_measured_fraction_theta_max 0.995
_diffrn_measurement_device_type 'CCD area detector'
_diffrn_measurement_method 'phi and omega scans'
_diffrn_radiation_monochromator graphite
_diffrn_radiation_source 'fine-focus sealed tube'
_diffrn_radiation_type MoK\a
_diffrn_radiation_wavelength 0.71073
_diffrn_reflns_av_R_equivalents 0.0392
_diffrn_reflns_av_sigmaI/netI 0.0337
_diffrn_reflns_limit_h_max 17
_diffrn_reflns_limit_h_min -17
_diffrn_reflns_limit_k_max 14
_diffrn_reflns_limit_k_min -14
_diffrn_reflns_limit_l_max 33
_diffrn_reflns_limit_l_min -33
_diffrn_reflns_number 34612
_diffrn_reflns_theta_full 28.30
_diffrn_reflns_theta_max 28.30
_diffrn_reflns_theta_min 3.14
_exptl_absorpt_coefficient_mu 1.035
_exptl_absorpt_correction_T_max 0.9311
_exptl_absorpt_correction_T_min 0.5756
_exptl_absorpt_correction_type multi-scan
_exptl_absorpt_process_details
;
Blessing, R. Acta Cryst. (1995) A51 33-38
Sheldrick, G.  SADABS (Version 2.10) Bruker/Siemens area
  detector absorption and other corrections, University of
  Gottingen, Germany 2003.
;
_exptl_crystal_colour purple
_exptl_crystal_density_diffrn 1.527
_exptl_crystal_density_method 'not measured'
_exptl_crystal_description needle
_exptl_crystal_F_000 1624
_exptl_crystal_size_max 0.60
_exptl_crystal_size_mid 0.10
_exptl_crystal_size_min 0.07
_refine_diff_density_max 1.074
_refine_diff_density_min -0.556
_refine_diff_density_rms 0.084
_refine_ls_extinction_method none
_refine_ls_goodness_of_fit_ref 1.052
_refine_ls_hydrogen_treatment mixed
_refine_ls_matrix_type full
_refine_ls_number_parameters 459
_refine_ls_number_reflns 8439
_refine_ls_number_restraints 0
_refine_ls_restrained_S_all 1.052
_refine_ls_R_factor_all 0.0588
_refine_ls_R_factor_gt 0.0397
_refine_ls_shift/su_max 0.001
_refine_ls_shift/su_mean 0.000
_refine_ls_structure_factor_coef Fsqd
_refine_ls_weighting_details 'calc w=1/[\s^2^(Fo^2^)+(0.0593P)^2^+1.0303P] where P=(Fo^2^+2Fc^2^)/3'
_refine_ls_weighting_scheme calc
_refine_ls_wR_factor_gt 0.0973
_refine_ls_wR_factor_ref 0.1051
_reflns_number_gt 6549
_reflns_number_total 8439
_reflns_threshold_expression >2sigma(I)
_cod_data_source_file ic050281hsi20050222_022537.cif
_cod_data_source_block coaz
_cod_depositor_comments
;
The following automatic conversions were performed:
'_symmetry_cell_setting' value 'Monoclinic' changed to 'monoclinic'
according to '/home/saulius/struct/CIF-dictionaries/cif_core.dic'
dictionary named 'cif_core.dic' version 2.4.1 from 2010-06-29.

Automatic conversion script
Id: cif_fix_enum 1527 2010-12-29 10:47:43Z saulius 
;
_cod_original_cell_volume 3405.1(6)
_cod_database_code 4309205

loop_
_symmetry_equiv_pos_as_xyz
'x, y, z'
'-x, y+1/2, -z+1/2'
'-x, -y, -z'
'x, -y-1/2, z-1/2'

loop_
_atom_site_label
_atom_site_type_symbol
_atom_site_fract_x
_atom_site_fract_y
_atom_site_fract_z
_atom_site_U_iso_or_equiv
_atom_site_adp_type
_atom_site_occupancy
_atom_site_symmetry_multiplicity
_atom_site_calc_flag
_atom_site_refinement_flags
_atom_site_disorder_assembly
_atom_site_disorder_group
Co1 Co 0.73883(2) 0.95543(2) 0.390178(11) 0.02081(8) Uani 1 1 d . . .
Co2 Co 0.23317(2) 0.51855(3) 0.375542(11) 0.02076(8) Uani 1 1 d . . .
O3 O 0.14205(10) 0.66440(13) 0.35217(6) 0.0243(3) Uani 1 1 d . . .
O4 O 0.12747(11) 0.86495(14) 0.32777(6) 0.0286(3) Uani 1 1 d . . .
O1 O 0.65137(10) 0.80780(13) 0.36440(6) 0.0231(3) Uani 1 1 d . . .
O2 O 0.64320(11) 0.61018(13) 0.33619(6) 0.0276(3) Uani 1 1 d . . .
N1 N 0.85560(12) 0.83434(15) 0.35728(7) 0.0182(3) Uani 1 1 d . . .
N2 N 0.93018(13) 0.84487(16) 0.45160(7) 0.0231(4) Uani 1 1 d . . .
N3 N 0.84684(13) 0.91426(16) 0.45961(7) 0.0240(4) Uani 1 1 d . . .
N4 N 0.86549(13) 1.02509(15) 0.31076(7) 0.0210(3) Uani 1 1 d . . .
N5 N 0.79130(13) 1.07545(15) 0.33680(7) 0.0221(4) Uani 1 1 d . . .
N6 N 0.62657(16) 1.05686(18) 0.41359(9) 0.0381(5) Uani 1 1 d . . .
N7 N 0.54292(14) 1.01694(16) 0.41432(8) 0.0272(4) Uani 1 1 d . . .
N8 N 0.46006(16) 0.9816(2) 0.41640(11) 0.0502(7) Uani 1 1 d . . .
N9 N 0.35093(12) 0.66058(15) 0.35643(7) 0.0184(3) Uani 1 1 d . . .
N10 N 0.40633(13) 0.62761(17) 0.45141(7) 0.0258(4) Uani 1 1 d . . .
N11 N 0.32550(14) 0.54535(17) 0.44995(7) 0.0263(4) Uani 1 1 d . . .
N12 N 0.37728(13) 0.48857(15) 0.30041(7) 0.0208(3) Uani 1 1 d . . .
N13 N 0.31352(13) 0.41973(15) 0.32691(7) 0.0211(3) Uani 1 1 d . . .
N14 N 0.11528(15) 0.40068(18) 0.37858(9) 0.0379(5) Uani 1 1 d . . .
N15 N 0.03673(14) 0.43750(17) 0.39118(8) 0.0295(4) Uani 1 1 d . . .
N16 N -0.04111(17) 0.4675(2) 0.40276(11) 0.0464(6) Uani 1 1 d . . .
C1 C 0.69162(15) 0.70755(18) 0.34964(8) 0.0206(4) Uani 1 1 d . . .
C2 C 0.80917(15) 0.70798(18) 0.35041(9) 0.0231(4) Uani 1 1 d . . .
H2A H 0.8447 0.6542 0.3808 0.028 Uiso 1 1 calc R . .
H2B H 0.8218 0.6718 0.3157 0.028 Uiso 1 1 calc R . .
C3 C 0.95431(15) 0.84010(19) 0.39700(8) 0.0222(4) Uani 1 1 d . . .
H3A H 0.9974 0.7656 0.3934 0.027 Uiso 1 1 calc R . .
H3B H 0.9942 0.9153 0.3904 0.027 Uiso 1 1 calc R . .
C4 C 0.98997(17) 0.80684(19) 0.49957(9) 0.0273(5) Uani 1 1 d . . .
C5 C 0.94125(18) 0.8510(2) 0.54025(9) 0.0311(5) Uani 1 1 d . . .
H5A H 0.9635 0.8390 0.5786 0.037 Uiso 1 1 calc R . .
C6 C 0.85308(18) 0.9165(2) 0.51426(9) 0.0278(5) Uani 1 1 d . . .
C7 C 1.08721(19) 0.7326(2) 0.50198(10) 0.0392(6) Uani 1 1 d . . .
H7A H 1.0720 0.6595 0.4780 0.059 Uiso 1 1 calc R . .
H7B H 1.1134 0.7050 0.5398 0.059 Uiso 1 1 calc R . .
H7C H 1.1404 0.7841 0.4897 0.059 Uiso 1 1 calc R . .
C8 C 0.7709(2) 0.9797(2) 0.53885(10) 0.0385(6) Uani 1 1 d . . .
H8A H 0.7370 1.0449 0.5139 0.058 Uiso 1 1 calc R . .
H8B H 0.8033 1.0173 0.5740 0.058 Uiso 1 1 calc R . .
H8C H 0.7184 0.9183 0.5448 0.058 Uiso 1 1 calc R . .
C9 C 0.86707(15) 0.89044(18) 0.30479(8) 0.0203(4) Uani 1 1 d . . .
H9A H 0.9339 0.8637 0.2951 0.024 Uiso 1 1 calc R . .
H9B H 0.8090 0.8634 0.2752 0.024 Uiso 1 1 calc R . .
C10 C 0.91672(16) 1.1144(2) 0.28815(9) 0.0257(4) Uani 1 1 d . . .
C11 C 0.87507(17) 1.2267(2) 0.30031(9) 0.0296(5) Uani 1 1 d . . .
H11A H 0.8950 1.3073 0.2901 0.036 Uiso 1 1 calc R . .
C12 C 0.79812(17) 1.19935(19) 0.33040(9) 0.0254(4) Uani 1 1 d . . .
C13 C 1.00150(18) 1.0847(2) 0.25743(10) 0.0352(5) Uani 1 1 d . . .
H13A H 1.0568 1.0370 0.2811 0.053 Uiso 1 1 calc R . .
H13B H 1.0308 1.1624 0.2461 0.053 Uiso 1 1 calc R . .
H13C H 0.9725 1.0351 0.2249 0.053 Uiso 1 1 calc R . .
C14 C 0.72791(18) 1.2872(2) 0.35256(9) 0.0321(5) Uani 1 1 d . . .
H14B H 0.6655 1.3038 0.3244 0.048 Uiso 1 1 calc R . .
H14C H 0.7651 1.3656 0.3631 0.048 Uiso 1 1 calc R . .
H14D H 0.7070 1.2499 0.3847 0.048 Uiso 1 1 calc R . .
C15 C 0.17960(15) 0.77108(19) 0.34294(8) 0.0212(4) Uani 1 1 d . . .
C16 C 0.29843(15) 0.78276(18) 0.35387(9) 0.0232(4) Uani 1 1 d . . .
H16A H 0.3192 0.8333 0.3244 0.028 Uiso 1 1 calc R . .
H16B H 0.3221 0.8272 0.3890 0.028 Uiso 1 1 calc R . .
C17 C 0.44332(15) 0.65105(19) 0.40052(8) 0.0232(4) Uani 1 1 d . . .
H17A H 0.4889 0.5819 0.3930 0.028 Uiso 1 1 calc R . .
H17B H 0.4841 0.7295 0.4034 0.028 Uiso 1 1 calc R . .
C18 C 0.44937(18) 0.6595(2) 0.50366(10) 0.0352(6) Uani 1 1 d . . .
C19 C 0.3931(2) 0.5963(2) 0.53664(10) 0.0399(6) Uani 1 1 d . . .
H19A H 0.4043 0.5998 0.5755 0.048 Uiso 1 1 calc R . .
C20 C 0.31736(19) 0.5269(2) 0.50258(9) 0.0336(5) Uani 1 1 d . . .
C21 C 0.5387(2) 0.7481(2) 0.51703(11) 0.0481(7) Uani 1 1 d . . .
H21A H 0.5982 0.7160 0.5025 0.072 Uiso 1 1 calc R . .
H21B H 0.5589 0.7573 0.5569 0.072 Uiso 1 1 calc R . .
H21C H 0.5178 0.8295 0.5005 0.072 Uiso 1 1 calc R . .
C22 C 0.2366(2) 0.4420(3) 0.51693(11) 0.0438(7) Uani 1 1 d . . .
H22A H 0.1925 0.4101 0.4833 0.066 Uiso 1 1 calc R . .
H22B H 0.1932 0.4879 0.5383 0.066 Uiso 1 1 calc R . .
H22C H 0.2709 0.3721 0.5387 0.066 Uiso 1 1 calc R . .
C23 C 0.37331(16) 0.62428(18) 0.30315(8) 0.0217(4) Uani 1 1 d . . .
H23A H 0.3180 0.6565 0.2733 0.026 Uiso 1 1 calc R . .
H23B H 0.4412 0.6601 0.2986 0.026 Uiso 1 1 calc R . .
C24 C 0.42803(16) 0.4157(2) 0.26964(9) 0.0251(4) Uani 1 1 d . . .
C25 C 0.39888(16) 0.29500(19) 0.27796(9) 0.0279(5) Uani 1 1 d . . .
H25A H 0.4220 0.2218 0.2623 0.033 Uiso 1 1 calc R . .
C26 C 0.32898(16) 0.30065(19) 0.31370(9) 0.0255(4) Uani 1 1 d . . .
C27 C 0.49814(18) 0.4666(2) 0.23397(10) 0.0326(5) Uani 1 1 d . . .
H27A H 0.4622 0.5342 0.2113 0.049 Uiso 1 1 calc R . .
H27B H 0.5158 0.4001 0.2103 0.049 Uiso 1 1 calc R . .
H27C H 0.5624 0.4988 0.2570 0.049 Uiso 1 1 calc R . .
C28 C 0.27440(19) 0.1958(2) 0.33614(10) 0.0335(5) Uani 1 1 d . . .
H28A H 0.3252 0.1485 0.3627 0.050 Uiso 1 1 calc R . .
H28B H 0.2422 0.1406 0.3061 0.050 Uiso 1 1 calc R . .
H28C H 0.2201 0.2295 0.3543 0.050 Uiso 1 1 calc R . .

loop_
_atom_site_aniso_label
_atom_site_aniso_U_11
_atom_site_aniso_U_22
_atom_site_aniso_U_33
_atom_site_aniso_U_23
_atom_site_aniso_U_13
_atom_site_aniso_U_12
Co1 0.01811(14) 0.01987(14) 0.02639(15) -0.00329(11) 0.00914(11) -0.00066(10)
Co2 0.01773(14) 0.02123(14) 0.02410(15) 0.00262(11) 0.00601(11) -0.00082(10)
O3 0.0171(7) 0.0257(7) 0.0308(8) 0.0041(6) 0.0063(6) 0.0005(6)
O4 0.0238(8) 0.0284(8) 0.0350(9) 0.0063(6) 0.0092(6) 0.0076(6)
O1 0.0184(7) 0.0215(7) 0.0309(8) -0.0042(6) 0.0081(6) -0.0013(5)
O2 0.0268(8) 0.0221(7) 0.0338(8) -0.0046(6) 0.0059(6) -0.0056(6)
N1 0.0168(8) 0.0179(8) 0.0212(8) 0.0003(6) 0.0064(6) -0.0011(6)
N2 0.0235(9) 0.0255(9) 0.0218(9) 0.0017(7) 0.0079(7) -0.0004(7)
N3 0.0244(9) 0.0255(9) 0.0248(9) -0.0032(7) 0.0114(7) -0.0035(7)
N4 0.0189(8) 0.0214(8) 0.0237(9) 0.0014(7) 0.0064(7) 0.0000(6)
N5 0.0227(9) 0.0200(8) 0.0234(9) -0.0024(7) 0.0046(7) 0.0019(7)
N6 0.0318(11) 0.0277(10) 0.0608(14) -0.0143(9) 0.0233(10) -0.0042(8)
N7 0.0249(9) 0.0218(9) 0.0352(10) -0.0092(7) 0.0067(8) 0.0029(7)
N8 0.0264(11) 0.0397(12) 0.0885(19) -0.0305(12) 0.0210(12) -0.0085(9)
N9 0.0164(8) 0.0177(8) 0.0214(8) -0.0022(6) 0.0047(6) 0.0007(6)
N10 0.0225(9) 0.0285(9) 0.0250(9) -0.0071(7) 0.0014(7) 0.0048(7)
N11 0.0264(9) 0.0310(10) 0.0230(9) 0.0018(7) 0.0082(7) 0.0055(7)
N12 0.0216(8) 0.0181(8) 0.0233(9) -0.0020(6) 0.0059(7) 0.0000(6)
N13 0.0244(9) 0.0172(8) 0.0214(8) 0.0010(6) 0.0036(7) -0.0021(7)
N14 0.0282(10) 0.0268(10) 0.0625(14) 0.0079(10) 0.0183(10) -0.0019(8)
N15 0.0274(10) 0.0231(9) 0.0395(11) 0.0082(8) 0.0101(8) -0.0017(7)
N16 0.0329(12) 0.0423(12) 0.0704(17) 0.0123(11) 0.0262(11) 0.0058(9)
C1 0.0215(10) 0.0222(9) 0.0193(9) 0.0014(8) 0.0066(8) -0.0024(8)
C2 0.0232(10) 0.0171(9) 0.0313(11) -0.0015(8) 0.0113(9) -0.0008(8)
C3 0.0192(10) 0.0269(10) 0.0217(10) 0.0020(8) 0.0069(8) 0.0013(8)
C4 0.0324(12) 0.0230(10) 0.0255(11) 0.0032(8) 0.0033(9) -0.0061(9)
C5 0.0409(13) 0.0296(11) 0.0228(11) 0.0008(9) 0.0058(10) -0.0104(10)
C6 0.0346(12) 0.0260(10) 0.0257(11) -0.0056(9) 0.0130(9) -0.0124(9)
C7 0.0424(14) 0.0372(13) 0.0355(13) 0.0099(11) 0.0016(11) 0.0059(11)
C8 0.0449(14) 0.0428(14) 0.0333(13) -0.0150(11) 0.0214(11) -0.0121(11)
C9 0.0207(10) 0.0210(9) 0.0206(10) -0.0018(8) 0.0075(8) 0.0004(7)
C10 0.0209(10) 0.0302(11) 0.0249(10) 0.0102(9) 0.0016(8) -0.0015(8)
C11 0.0278(11) 0.0260(11) 0.0328(12) 0.0093(9) 0.0004(9) -0.0032(9)
C12 0.0275(11) 0.0204(10) 0.0250(10) 0.0014(8) -0.0032(8) -0.0011(8)
C13 0.0239(11) 0.0414(13) 0.0429(14) 0.0211(11) 0.0126(10) 0.0049(10)
C14 0.0383(13) 0.0224(10) 0.0343(12) -0.0003(9) 0.0038(10) 0.0058(9)
C15 0.0203(10) 0.0250(10) 0.0193(9) -0.0009(8) 0.0065(8) 0.0023(8)
C16 0.0195(10) 0.0174(9) 0.0340(11) -0.0029(8) 0.0087(8) 0.0019(7)
C17 0.0160(9) 0.0247(10) 0.0289(11) -0.0060(8) 0.0042(8) 0.0009(8)
C18 0.0338(12) 0.0365(13) 0.0301(12) -0.0133(10) -0.0065(10) 0.0196(10)
C19 0.0462(15) 0.0506(15) 0.0218(11) -0.0034(11) 0.0035(10) 0.0282(12)
C20 0.0387(13) 0.0409(13) 0.0228(11) 0.0064(10) 0.0097(10) 0.0237(10)
C21 0.0404(15) 0.0449(15) 0.0487(16) -0.0262(13) -0.0165(12) 0.0132(12)
C22 0.0503(16) 0.0523(16) 0.0345(13) 0.0213(12) 0.0224(12) 0.0229(13)
C23 0.0248(10) 0.0185(9) 0.0235(10) 0.0011(8) 0.0091(8) 0.0003(8)
C24 0.0213(10) 0.0261(10) 0.0265(11) -0.0081(8) 0.0009(8) 0.0020(8)
C25 0.0270(11) 0.0214(10) 0.0337(12) -0.0072(9) 0.0024(9) 0.0024(8)
C26 0.0259(11) 0.0192(9) 0.0274(11) -0.0005(8) -0.0048(8) -0.0003(8)
C27 0.0300(12) 0.0336(12) 0.0370(13) -0.0128(10) 0.0137(10) -0.0022(9)
C28 0.0394(13) 0.0208(10) 0.0382(13) 0.0020(9) 0.0018(10) -0.0054(9)

loop_
_atom_type_symbol
_atom_type_description
_atom_type_scat_dispersion_real
_atom_type_scat_dispersion_imag
_atom_type_scat_source
C C 0.0033 0.0016 'International Tables Vol C Tables 4.2.6.8 and 6.1.1.4'
H H 0.0000 0.0000 'International Tables Vol C Tables 4.2.6.8 and 6.1.1.4'
N N 0.0061 0.0033 'International Tables Vol C Tables 4.2.6.8 and 6.1.1.4'
O O 0.0106 0.0060 'International Tables Vol C Tables 4.2.6.8 and 6.1.1.4'
Co Co 0.3494 0.9721 'International Tables Vol C Tables 4.2.6.8 and 6.1.1.4'

loop_
_geom_angle_atom_site_label_1
_geom_angle_atom_site_label_2
_geom_angle_atom_site_label_3
_geom_angle
_geom_angle_site_symmetry_1
_geom_angle_site_symmetry_3
_geom_angle_publ_flag
O1 Co1 N6 96.99(7) . . ?
O1 Co1 N3 110.91(7) . . ?
N6 Co1 N3 107.00(8) . . ?
O1 Co1 N5 122.19(6) . . ?
N6 Co1 N5 101.65(8) . . ?
N3 Co1 N5 114.70(7) . . ?
O1 Co1 N1 79.05(6) . . ?
N6 Co1 N1 174.98(8) . . ?
N3 Co1 N1 77.45(6) . . ?
N5 Co1 N1 78.16(6) . . ?
O3 Co2 N14 95.12(7) . . ?
O3 Co2 N11 111.83(7) . . ?
N14 Co2 N11 112.26(8) . . ?
O3 Co2 N13 125.63(6) . . ?
N14 Co2 N13 100.40(8) . . ?
N11 Co2 N13 109.50(7) . . ?
O3 Co2 N9 78.48(6) . . ?
N14 Co2 N9 169.55(8) . . ?
N11 Co2 N9 77.96(7) . . ?
N13 Co2 N9 77.25(6) . . ?
C15 O3 Co2 121.95(12) . . ?
C1 O1 Co1 121.42(12) . . ?
C3 N1 C9 110.73(15) . . ?
C3 N1 C2 113.73(15) . . ?
C9 N1 C2 112.44(16) . . ?
C3 N1 Co1 107.16(12) . . ?
C9 N1 Co1 106.11(11) . . ?
C2 N1 Co1 106.12(11) . . ?
C4 N2 N3 111.91(17) . . ?
C4 N2 C3 128.36(18) . . ?
N3 N2 C3 118.67(16) . . ?
C6 N3 N2 105.36(17) . . ?
C6 N3 Co1 137.95(15) . . ?
N2 N3 Co1 115.44(12) . . ?
C10 N4 N5 111.57(17) . . ?
C10 N4 C9 130.10(17) . . ?
N5 N4 C9 117.66(15) . . ?
C12 N5 N4 105.30(17) . . ?
C12 N5 Co1 137.10(14) . . ?
N4 N5 Co1 114.26(12) . . ?
N7 N6 Co1 122.71(15) . . ?
N8 N7 N6 177.2(2) . . ?
C23 N9 C17 112.28(15) . . ?
C23 N9 C16 111.72(16) . . ?
C17 N9 C16 113.64(15) . . ?
C23 N9 Co2 105.82(11) . . ?
C17 N9 Co2 106.59(12) . . ?
C16 N9 Co2 106.12(11) . . ?
C18 N10 N11 111.10(19) . . ?
C18 N10 C17 130.00(19) . . ?
N11 N10 C17 118.04(16) . . ?
C20 N11 N10 105.97(19) . . ?
C20 N11 Co2 136.26(17) . . ?
N10 N11 Co2 115.65(13) . . ?
C24 N12 N13 111.68(16) . . ?
C24 N12 C23 128.94(17) . . ?
N13 N12 C23 118.94(15) . . ?
C26 N13 N12 105.07(16) . . ?
C26 N13 Co2 139.13(15) . . ?
N12 N13 Co2 115.70(12) . . ?
N15 N14 Co2 120.28(16) . . ?
N16 N15 N14 176.7(2) . . ?
O2 C1 O1 124.94(18) . . ?
O2 C1 C2 117.69(17) . . ?
O1 C1 C2 117.35(17) . . ?
N1 C2 C1 112.97(15) . . ?
N2 C3 N1 108.10(15) . . ?
N2 C4 C5 106.0(2) . . ?
N2 C4 C7 122.4(2) . . ?
C5 C4 C7 131.7(2) . . ?
C4 C5 C6 106.77(19) . . ?
N3 C6 C5 109.95(19) . . ?
N3 C6 C8 121.0(2) . . ?
C5 C6 C8 129.1(2) . . ?
N4 C9 N1 108.04(15) . . ?
N4 C10 C11 106.28(18) . . ?
N4 C10 C13 122.4(2) . . ?
C11 C10 C13 131.3(2) . . ?
C10 C11 C12 106.80(19) . . ?
N5 C12 C11 110.05(19) . . ?
N5 C12 C14 121.41(19) . . ?
C11 C12 C14 128.52(19) . . ?
O4 C15 O3 125.25(18) . . ?
O4 C15 C16 117.89(18) . . ?
O3 C15 C16 116.82(17) . . ?
N9 C16 C15 112.42(16) . . ?
N10 C17 N9 107.37(15) . . ?
N10 C18 C19 106.2(2) . . ?
N10 C18 C21 122.3(2) . . ?
C19 C18 C21 131.5(2) . . ?
C18 C19 C20 107.3(2) . . ?
N11 C20 C19 109.4(2) . . ?
N11 C20 C22 121.1(2) . . ?
C19 C20 C22 129.4(2) . . ?
N12 C23 N9 108.83(15) . . ?
N12 C24 C25 106.16(19) . . ?
N12 C24 C27 123.18(19) . . ?
C25 C24 C27 130.64(19) . . ?
C24 C25 C26 106.82(18) . . ?
N13 C26 C25 110.21(18) . . ?
N13 C26 C28 121.2(2) . . ?
C25 C26 C28 128.6(2) . . ?

loop_
_geom_bond_atom_site_label_1
_geom_bond_atom_site_label_2
_geom_bond_distance
_geom_bond_site_symmetry_2
_geom_bond_publ_flag
Co1 O1 1.9818(14) . ?
Co1 N6 1.9979(19) . ?
Co1 N3 2.0508(18) . ?
Co1 N5 2.0588(17) . ?
Co1 N1 2.2701(16) . ?
Co2 O3 1.9801(14) . ?
Co2 N14 2.0014(19) . ?
Co2 N11 2.0207(18) . ?
Co2 N13 2.0433(17) . ?
Co2 N9 2.2762(16) . ?
O3 C15 1.282(2) . ?
O4 C15 1.231(2) . ?
O1 C1 1.280(2) . ?
O2 C1 1.231(2) . ?
N1 C3 1.462(2) . ?
N1 C9 1.471(2) . ?
N1 C2 1.480(2) . ?
N2 C4 1.354(3) . ?
N2 N3 1.362(2) . ?
N2 C3 1.453(2) . ?
N3 C6 1.346(3) . ?
N4 C10 1.351(3) . ?
N4 N5 1.374(2) . ?
N4 C9 1.452(2) . ?
N5 C12 1.343(3) . ?
N6 N7 1.174(3) . ?
N7 N8 1.154(3) . ?
N9 C23 1.464(2) . ?
N9 C17 1.465(2) . ?
N9 C16 1.473(2) . ?
N10 C18 1.355(3) . ?
N10 N11 1.368(2) . ?
N10 C17 1.461(3) . ?
N11 C20 1.348(3) . ?
N12 C24 1.353(3) . ?
N12 N13 1.372(2) . ?
N12 C23 1.458(2) . ?
N13 C26 1.343(3) . ?
N14 N15 1.194(3) . ?
N15 N16 1.153(3) . ?
C1 C2 1.527(3) . ?
C4 C5 1.379(3) . ?
C4 C7 1.487(3) . ?
C5 C6 1.393(3) . ?
C6 C8 1.495(3) . ?
C10 C11 1.378(3) . ?
C10 C13 1.495(3) . ?
C11 C12 1.394(3) . ?
C12 C14 1.491(3) . ?
C15 C16 1.523(3) . ?
C18 C19 1.379(4) . ?
C18 C21 1.489(4) . ?
C19 C20 1.385(4) . ?
C20 C22 1.486(4) . ?
C24 C25 1.375(3) . ?
C24 C27 1.495(3) . ?
C25 C26 1.392(3) . ?
C26 C28 1.495(3) . ?
